data_4081113
loop_
_publ_author_name
'Ren, Shikuo'
'Qiu, Zaozao'
'Xie, Zuowei'

_publ_section_title
;
 Synthesis of Neutral Group 4 Metal--Carboryne Complexes and Their
 Reactivity toward Unsaturated Molecules
;
_journal_issue 15
_journal_name_full Organometallics
_journal_page_first 4292
_journal_paper_doi 10.1021/om400458r
_journal_volume 32
_journal_year 2013
_chemical_formula_sum 'C52.5 H86 B10 N6 O0.5 Zr'
_chemical_formula_weight 1008.59
_chemical_name_systematic
; 
 ? 
;
_space_group_IT_number 2
_symmetry_cell_setting triclinic
_symmetry_space_group_name_Hall '-P 1'
_symmetry_space_group_name_H-M 'P -1'
_atom_sites_solution_hydrogens geom
_atom_sites_solution_primary direct
_atom_sites_solution_secondary difmap
_audit_creation_method SHELXL-97
_cell_angle_alpha 86.809(3)
_cell_angle_beta 88.156(3)
_cell_angle_gamma 69.049(3)
_cell_formula_units_Z 2
_cell_length_a 10.6863(15)
_cell_length_b 13.2909(19)
_cell_length_c 21.843(3)
_cell_measurement_reflns_used 936
_cell_measurement_temperature 293(2)
_cell_measurement_theta_max 21.37
_cell_measurement_theta_min 2.79
_cell_volume 2892.5(7)
_computing_cell_refinement 'BRUKER SMART CCD DIFFRACTOMETER'
_computing_data_collection 'BRUKER SMART CCD DIFFRACTOMETER'
_computing_data_reduction 'BRUKER SMART CCD DIFFRACTOMETER'
_computing_molecular_graphics 'SIEMENS SHELXTL'
_computing_publication_material 'SIEMENS SHELXTL'
_computing_structure_refinement 'SHELXL-97 (Sheldrick, 1997)'
_computing_structure_solution 'SHELXS-97 (Sheldrick, 1990)'
_diffrn_ambient_temperature 293(2)
_diffrn_measured_fraction_theta_full 0.996
_diffrn_measured_fraction_theta_max 0.996
_diffrn_measurement_device_type 'BRUKER SMART CCD DIFFRACTOMETER'
_diffrn_measurement_method 'OMEGA SCAN'
_diffrn_radiation_monochromator graphite
_diffrn_radiation_source 'fine-focus sealed tube'
_diffrn_radiation_type MoK\a
_diffrn_radiation_wavelength 0.71073
_diffrn_reflns_av_R_equivalents 0.0402
_diffrn_reflns_av_sigmaI/netI 0.0825
_diffrn_reflns_limit_h_max 12
_diffrn_reflns_limit_h_min -9
_diffrn_reflns_limit_k_max 15
_diffrn_reflns_limit_k_min -15
_diffrn_reflns_limit_l_max 25
_diffrn_reflns_limit_l_min -25
_diffrn_reflns_number 15798
_diffrn_reflns_theta_full 25.00
_diffrn_reflns_theta_max 25.00
_diffrn_reflns_theta_min 0.93
_exptl_absorpt_coefficient_mu 0.230
_exptl_absorpt_correction_T_max 1.0000
_exptl_absorpt_correction_T_min 0.462567
_exptl_absorpt_correction_type multi-scan
_exptl_crystal_colour colourless
_exptl_crystal_density_diffrn 1.158
_exptl_crystal_density_meas 0
_exptl_crystal_density_method 'not measured'
_exptl_crystal_description block
_exptl_crystal_F_000 1074
_exptl_crystal_size_max 0.50
_exptl_crystal_size_mid 0.40
_exptl_crystal_size_min 0.30
_refine_diff_density_max 0.959
_refine_diff_density_min -0.909
_refine_diff_density_rms 0.088
_refine_ls_extinction_method none
_refine_ls_goodness_of_fit_ref 1.021
_refine_ls_hydrogen_treatment riding
_refine_ls_matrix_type full
_refine_ls_number_parameters 658
_refine_ls_number_reflns 10157
_refine_ls_number_restraints 26
_refine_ls_restrained_S_all 1.024
_refine_ls_R_factor_all 0.1022
_refine_ls_R_factor_gt 0.0664
_refine_ls_shift/su_max 0.000
_refine_ls_shift/su_mean 0.000
_refine_ls_structure_factor_coef Fsqd
_refine_ls_weighting_details 'calc w=1/[\s^2^(Fo^2^)+(0.1198P)^2^+0.6042P] where P=(Fo^2^+2Fc^2^)/3'
_refine_ls_weighting_scheme calc
_refine_ls_wR_factor_gt 0.1719
_refine_ls_wR_factor_ref 0.2048
_reflns_number_gt 6891
_reflns_number_total 10157
_reflns_threshold_expression >2sigma(I)
_cod_data_source_file om400458r_si_002.cif
_cod_data_source_block 6b
_cod_depositor_comments
;
The following automatic conversions were performed:

'_symmetry_cell_setting' value 'Triclinic' changed to 'triclinic'
according to /home/saulius/struct/CIF-dictionaries/cif_core.dic
dictionary named 'cif_core.dic' version 2.4.2 from 2011-04-26.

Automatic conversion script
Id: cif_fix_values 1891 2012-01-12 08:04:46Z andrius 
;
_cod_original_cell_volume 2892.6(7)
_cod_original_sg_symbol_H-M P-1
_cod_original_formula_sum 'C52.50 H86 B10 N6 O0.50 Zr'
_cod_database_code 4081113

loop_
_symmetry_equiv_pos_as_xyz
'x, y, z'
'-x, -y, -z'

loop_
_atom_site_label
_atom_site_type_symbol
_atom_site_fract_x
_atom_site_fract_y
_atom_site_fract_z
_atom_site_U_iso_or_equiv
_atom_site_adp_type
_atom_site_occupancy
_atom_site_symmetry_multiplicity
_atom_site_calc_flag
_atom_site_refinement_flags
Zr1 Zr 0.58835(4) 0.76254(3) 0.743985(19) 0.03663(17) Uani 1 1 d .
N1 N 0.6709(5) 1.0597(3) 0.7345(2) 0.0621(12) Uani 1 1 d .
N2 N 0.6596(4) 0.8891(3) 0.73568(17) 0.0441(9) Uani 1 1 d .
N3 N 0.6348(4) 0.6910(3) 0.83911(16) 0.0456(9) Uani 1 1 d .
N4 N 0.7572(4) 0.6033(3) 0.76189(16) 0.0448(9) Uani 1 1 d .
N5 N 0.4338(4) 0.6863(3) 0.72824(17) 0.0429(9) Uani 1 1 d .
N6 N 0.5460(4) 0.7320(3) 0.65014(16) 0.0448(9) Uani 1 1 d .
C1 C 0.4545(5) 1.0318(3) 0.7593(2) 0.0420(11) Uani 1 1 d .
C2 C 0.4062(5) 0.9234(3) 0.7688(2) 0.0422(11) Uani 1 1 d .
C11 C 0.6020(5) 0.9997(4) 0.7421(2) 0.0436(11) Uani 1 1 d .
C12 C 0.6241(7) 1.1766(4) 0.7386(3) 0.0721(17) Uani 1 1 d .
H12A H 0.5291 1.2046 0.7506 0.086 Uiso 1 1 calc R
C13 C 0.6446(10) 1.2243(6) 0.6754(4) 0.135(4) Uani 1 1 d .
H13A H 0.5893 1.2090 0.6462 0.203 Uiso 1 1 calc R
H13B H 0.7370 1.1927 0.6631 0.203 Uiso 1 1 calc R
H13C H 0.6204 1.3009 0.6772 0.203 Uiso 1 1 calc R
C14 C 0.7058(8) 1.2017(6) 0.7845(5) 0.131(4) Uani 1 1 d .
H14A H 0.6915 1.1720 0.8240 0.196 Uiso 1 1 calc R
H14B H 0.6801 1.2786 0.7861 0.196 Uiso 1 1 calc R
H14C H 0.7988 1.1710 0.7731 0.196 Uiso 1 1 calc R
C15 C 0.8063(6) 0.8436(5) 0.7247(4) 0.084(2) Uani 1 1 d .
H15A H 0.8262 0.7672 0.7177 0.100 Uiso 1 1 calc R
C16 C 0.8570(9) 0.8886(7) 0.6662(4) 0.130(4) Uani 1 1 d .
H16A H 0.8055 0.8849 0.6318 0.194 Uiso 1 1 calc R
H16B H 0.9498 0.8466 0.6592 0.194 Uiso 1 1 calc R
H16C H 0.8473 0.9623 0.6713 0.194 Uiso 1 1 calc R
C17 C 0.8853(7) 0.8442(7) 0.7804(5) 0.130(4) Uani 1 1 d .
H17A H 0.8507 0.8154 0.8155 0.195 Uiso 1 1 calc R
H17B H 0.8779 0.9168 0.7873 0.195 Uiso 1 1 calc R
H17C H 0.9778 0.8008 0.7739 0.195 Uiso 1 1 calc R
C18 C 0.5868(5) 0.7210(4) 0.9018(2) 0.0514(12) Uani 1 1 d .
H18A H 0.4994 0.7789 0.8966 0.062 Uiso 1 1 calc R
C19 C 0.6718(6) 0.7713(5) 0.9345(2) 0.0679(16) Uani 1 1 d .
H19A H 0.6893 0.8254 0.9075 0.082 Uiso 1 1 calc R
H19B H 0.7571 0.7164 0.9456 0.082 Uiso 1 1 calc R
C20 C 0.5974(9) 0.8233(6) 0.9922(3) 0.109(3) Uani 1 1 d .
H20A H 0.6534 0.8523 1.0142 0.131 Uiso 1 1 calc R
H20B H 0.5163 0.8826 0.9805 0.131 Uiso 1 1 calc R
C21 C 0.5617(10) 0.7438(7) 1.0335(3) 0.119(3) Uani 1 1 d .
H21A H 0.6431 0.6901 1.0499 0.143 Uiso 1 1 calc R
H21B H 0.5079 0.7808 1.0676 0.143 Uiso 1 1 calc R
C22 C 0.4860(8) 0.6889(7) 1.0008(3) 0.097(2) Uani 1 1 d .
H22A H 0.3990 0.7411 0.9896 0.116 Uiso 1 1 calc R
H22B H 0.4715 0.6341 1.0283 0.116 Uiso 1 1 calc R
C23 C 0.5594(6) 0.6362(5) 0.9429(2) 0.0708(16) Uani 1 1 d .
H23A H 0.6430 0.5791 0.9539 0.085 Uiso 1 1 calc R
H23B H 0.5046 0.6049 0.9218 0.085 Uiso 1 1 calc R
C24 C 0.7356(5) 0.6039(4) 0.8219(2) 0.0430(11) Uani 1 1 d .
C25 C 0.8154(5) 0.5120(4) 0.8648(2) 0.0548(13) Uani 1 1 d .
C26 C 0.9194(7) 0.5151(6) 0.8944(3) 0.090(2) Uani 1 1 d .
H26A H 0.9423 0.5764 0.8903 0.108 Uiso 1 1 calc R
C27 C 0.9979(8) 0.4250(9) 0.9329(4) 0.119(3) Uani 1 1 d .
H27A H 1.0726 0.4269 0.9528 0.143 Uiso 1 1 calc R
C28 C 0.9616(9) 0.3367(7) 0.9401(4) 0.108(3) Uani 1 1 d .
H28A H 1.0084 0.2797 0.9668 0.129 Uiso 1 1 calc R
C29 C 0.8621(10) 0.3322(6) 0.9097(4) 0.111(3) Uani 1 1 d .
H29A H 0.8414 0.2698 0.9128 0.133 Uiso 1 1 calc R
C30 C 0.7853(7) 0.4196(5) 0.8722(3) 0.0738(17) Uani 1 1 d .
H30A H 0.7123 0.4154 0.8519 0.089 Uiso 1 1 calc R
C31 C 0.8579(5) 0.5131(4) 0.7317(2) 0.0495(12) Uani 1 1 d .
H31A H 0.8964 0.4557 0.7632 0.059 Uiso 1 1 calc R
C32 C 0.9717(5) 0.5451(4) 0.7040(3) 0.0611(14) Uani 1 1 d .
H32A H 0.9360 0.6046 0.6741 0.073 Uiso 1 1 calc R
H32B H 1.0138 0.5692 0.7360 0.073 Uiso 1 1 calc R
C33 C 1.0756(6) 0.4508(5) 0.6734(3) 0.0781(19) Uani 1 1 d .
H33A H 1.1437 0.4744 0.6536 0.094 Uiso 1 1 calc R
H33B H 1.1189 0.3947 0.7042 0.094 Uiso 1 1 calc R
C34 C 1.0124(8) 0.4062(6) 0.6266(3) 0.094(2) Uani 1 1 d .
H34A H 1.0800 0.3433 0.6098 0.113 Uiso 1 1 calc R
H34B H 0.9794 0.4597 0.5932 0.113 Uiso 1 1 calc R
C35 C 0.8987(7) 0.3751(5) 0.6525(3) 0.0811(19) Uani 1 1 d .
H35A H 0.9335 0.3140 0.6815 0.097 Uiso 1 1 calc R
H35B H 0.8565 0.3533 0.6197 0.097 Uiso 1 1 calc R
C36 C 0.7944(6) 0.4686(4) 0.6846(3) 0.0634(15) Uani 1 1 d .
H36A H 0.7497 0.5254 0.6544 0.076 Uiso 1 1 calc R
H36B H 0.7275 0.4439 0.7045 0.076 Uiso 1 1 calc R
C37 C 0.3515(5) 0.6282(4) 0.7580(2) 0.0492(12) Uani 1 1 d .
H37A H 0.2843 0.6276 0.7286 0.059 Uiso 1 1 calc R
C38 C 0.2808(5) 0.6816(4) 0.8130(2) 0.0561(13) Uani 1 1 d .
H38A H 0.2203 0.7536 0.8013 0.067 Uiso 1 1 calc R
H38B H 0.3457 0.6884 0.8410 0.067 Uiso 1 1 calc R
C39 C 0.2009(6) 0.6187(5) 0.8459(3) 0.0751(18) Uani 1 1 d .
H39A H 0.1609 0.6540 0.8832 0.090 Uiso 1 1 calc R
H39B H 0.1290 0.6193 0.8198 0.090 Uiso 1 1 calc R
C40 C 0.2878(7) 0.5045(6) 0.8618(3) 0.089(2) Uani 1 1 d .
H40A H 0.3526 0.5035 0.8921 0.106 Uiso 1 1 calc R
H40B H 0.2328 0.4657 0.8795 0.106 Uiso 1 1 calc R
C41 C 0.3587(7) 0.4503(5) 0.8072(4) 0.096(2) Uani 1 1 d .
H41A H 0.2941 0.4432 0.7792 0.115 Uiso 1 1 calc R
H41B H 0.4187 0.3783 0.8195 0.115 Uiso 1 1 calc R
C42 C 0.4397(6) 0.5119(4) 0.7740(3) 0.0741(18) Uani 1 1 d .
H42A H 0.5121 0.5110 0.7999 0.089 Uiso 1 1 calc R
H42B H 0.4790 0.4763 0.7367 0.089 Uiso 1 1 calc R
C43 C 0.4553(5) 0.6886(4) 0.6685(2) 0.0449(11) Uani 1 1 d .
C44 C 0.3800(6) 0.6465(4) 0.6250(2) 0.0560(13) Uani 1 1 d .
C45 C 0.4403(7) 0.5489(5) 0.6000(3) 0.0773(18) Uani 1 1 d .
H45A H 0.5279 0.5068 0.6103 0.093 Uiso 1 1 calc R
C46 C 0.3717(10) 0.5123(7) 0.5593(4) 0.105(3) Uani 1 1 d .
H46A H 0.4123 0.4449 0.5430 0.126 Uiso 1 1 calc R
C47 C 0.2443(11) 0.5751(10) 0.5431(4) 0.114(3) Uani 1 1 d .
H47A H 0.1990 0.5519 0.5146 0.136 Uiso 1 1 calc R
C48 C 0.1838(8) 0.6719(8) 0.5688(4) 0.106(3) Uani 1 1 d .
H48A H 0.0958 0.7134 0.5588 0.127 Uiso 1 1 calc R
C49 C 0.2516(6) 0.7092(6) 0.6095(3) 0.0774(18) Uani 1 1 d .
H49A H 0.2104 0.7762 0.6262 0.093 Uiso 1 1 calc R
C50 C 0.5804(5) 0.7405(4) 0.5850(2) 0.0525(13) Uani 1 1 d .
H50A H 0.5746 0.6769 0.5665 0.063 Uiso 1 1 calc R
C51 C 0.7171(7) 0.7352(8) 0.5758(3) 0.119(3) Uani 1 1 d .
H51A H 0.7765 0.6686 0.5953 0.143 Uiso 1 1 calc R
H51B H 0.7284 0.7945 0.5961 0.143 Uiso 1 1 calc R
C52 C 0.7596(8) 0.7404(8) 0.5081(3) 0.117(3) Uani 1 1 d .
H52A H 0.8480 0.7454 0.5058 0.140 Uiso 1 1 calc R
H52B H 0.7648 0.6746 0.4893 0.140 Uiso 1 1 calc R
C53 C 0.6635(8) 0.8347(7) 0.4736(3) 0.096(2) Uani 1 1 d .
H53A H 0.6722 0.9004 0.4868 0.115 Uiso 1 1 calc R
H53B H 0.6859 0.8292 0.4302 0.115 Uiso 1 1 calc R
C54 C 0.5244(8) 0.8411(7) 0.4829(3) 0.107(3) Uani 1 1 d .
H54A H 0.5122 0.7818 0.4631 0.129 Uiso 1 1 calc R
H54B H 0.4653 0.9078 0.4634 0.129 Uiso 1 1 calc R
C55 C 0.4835(7) 0.8370(6) 0.5512(3) 0.088(2) Uani 1 1 d .
H55A H 0.4812 0.9022 0.5698 0.105 Uiso 1 1 calc R
H55B H 0.3943 0.8336 0.5544 0.105 Uiso 1 1 calc R
C56 C 0.8629(17) 0.091(2) 0.5438(12) 0.173(11) Uani 0.50 1 d PD
C57 C 0.9694(13) 0.1014(10) 0.5751(5) 0.147(4) Uani 1 1 d D
C58 C 1.0961(15) 0.0289(14) 0.5598(7) 0.115(6) Uani 0.50 1 d PD
C59 C 1.1164(8) -0.0318(8) 0.5090(5) 0.117(3) Uani 1 1 d D
C60 C 1.0115(14) -0.0359(12) 0.4745(6) 0.090(4) Uani 0.50 1 d PD
B3 B 0.4210(6) 0.9917(4) 0.8309(2) 0.0465(13) Uani 1 1 d .
H3 H 0.4984 0.9555 0.8657 0.056 Uiso 1 1 calc R
B4 B 0.3688(6) 1.1307(4) 0.8081(3) 0.0513(15) Uani 1 1 d .
H4 H 0.4106 1.1856 0.8284 0.062 Uiso 1 1 calc R
B5 B 0.3288(6) 1.1424(4) 0.7296(3) 0.0537(15) Uani 1 1 d .
H5 H 0.3446 1.2048 0.6984 0.064 Uiso 1 1 calc R
B6 B 0.3564(6) 1.0099(4) 0.7053(3) 0.0501(14) Uani 1 1 d .
H6 H 0.3912 0.9856 0.6586 0.060 Uiso 1 1 calc R
B7 B 0.2841(6) 0.9491(5) 0.8242(3) 0.0524(14) Uani 1 1 d .
H7 H 0.2698 0.8856 0.8550 0.063 Uiso 1 1 calc R
B8 B 0.2578(7) 1.0802(5) 0.8494(3) 0.0586(16) Uani 1 1 d .
H8 H 0.2264 1.1022 0.8968 0.070 Uiso 1 1 calc R
B9 B 0.2011(7) 1.1734(5) 0.7859(3) 0.0665(18) Uani 1 1 d .
H9 H 0.1322 1.2567 0.7916 0.080 Uiso 1 1 calc R
B10 B 0.1929(7) 1.0994(5) 0.7224(3) 0.0667(19) Uani 1 1 d .
H10 H 0.1181 1.1345 0.6863 0.080 Uiso 1 1 calc R
B11 B 0.2439(6) 0.9617(5) 0.7463(3) 0.0596(16) Uani 1 1 d .
H11 H 0.2027 0.9065 0.7260 0.072 Uiso 1 1 calc R
B12 B 0.1468(7) 1.0619(5) 0.7961(3) 0.0676(18) Uani 1 1 d .
H12 H 0.0424 1.0726 0.8085 0.081 Uiso 1 1 calc R
O1 O 0.063(3) 1.0614(16) 1.0689(7) 0.287(15) Uani 0.50 1 d PD
C61 C -0.0035(19) 1.026(2) 1.0230(11) 0.166(10) Uani 0.50 1 d PDU
C62 C 0.1506(16) 0.9793(16) 1.0314(9) 0.245(8) Uani 1 1 d DU
C63 C 0.1022(17) 0.9346(14) 0.9771(8) 0.103(5) Uani 0.50 1 d PDU

loop_
_atom_site_aniso_label
_atom_site_aniso_U_11
_atom_site_aniso_U_22
_atom_site_aniso_U_33
_atom_site_aniso_U_23
_atom_site_aniso_U_13
_atom_site_aniso_U_12
Zr1 0.0435(3) 0.0214(2) 0.0403(3) 0.00131(16) -0.00456(18) -0.00590(18)
N1 0.064(3) 0.031(2) 0.092(3) -0.010(2) 0.012(2) -0.019(2)
N2 0.042(2) 0.027(2) 0.058(2) -0.0040(17) 0.0006(18) -0.0045(17)
N3 0.055(2) 0.033(2) 0.040(2) 0.0037(16) -0.0038(18) -0.0054(18)
N4 0.051(2) 0.029(2) 0.040(2) 0.0032(16) 0.0005(17) 0.0025(17)
N5 0.046(2) 0.037(2) 0.047(2) 0.0008(17) -0.0017(17) -0.0165(18)
N6 0.056(2) 0.037(2) 0.040(2) -0.0014(17) 0.0018(18) -0.0151(19)
C1 0.057(3) 0.022(2) 0.040(2) -0.0010(18) -0.007(2) -0.006(2)
C2 0.050(3) 0.023(2) 0.047(3) -0.0002(19) -0.009(2) -0.005(2)
C11 0.048(3) 0.027(2) 0.051(3) 0.000(2) -0.002(2) -0.009(2)
C12 0.083(4) 0.033(3) 0.101(5) -0.008(3) 0.007(4) -0.021(3)
C13 0.209(10) 0.057(5) 0.144(8) -0.004(5) 0.063(7) -0.057(6)
C14 0.106(6) 0.063(5) 0.225(11) -0.044(6) -0.054(7) -0.023(4)
C15 0.064(4) 0.033(3) 0.154(7) -0.020(4) 0.021(4) -0.017(3)
C16 0.128(7) 0.107(7) 0.184(9) -0.074(6) 0.101(7) -0.077(6)
C17 0.076(5) 0.100(6) 0.219(10) 0.058(6) -0.068(6) -0.042(5)
C18 0.063(3) 0.045(3) 0.038(3) -0.002(2) -0.001(2) -0.008(2)
C19 0.084(4) 0.058(4) 0.056(3) -0.002(3) -0.022(3) -0.016(3)
C20 0.166(8) 0.081(5) 0.064(4) -0.023(4) -0.029(5) -0.019(5)
C21 0.173(9) 0.110(7) 0.042(4) -0.002(4) -0.010(4) -0.012(6)
C22 0.098(5) 0.107(6) 0.055(4) 0.014(4) 0.021(4) -0.004(5)
C23 0.082(4) 0.070(4) 0.056(3) 0.013(3) 0.000(3) -0.023(3)
C24 0.046(3) 0.034(3) 0.043(3) 0.005(2) -0.006(2) -0.008(2)
C25 0.060(3) 0.047(3) 0.041(3) 0.005(2) -0.010(2) 0.001(3)
C26 0.083(5) 0.084(5) 0.097(5) 0.028(4) -0.015(4) -0.027(4)
C27 0.084(6) 0.143(9) 0.105(6) 0.042(6) -0.036(5) -0.015(6)
C28 0.098(6) 0.081(6) 0.121(7) 0.043(5) -0.029(5) -0.009(5)
C29 0.149(8) 0.055(4) 0.102(6) 0.030(4) -0.012(6) -0.009(5)
C30 0.097(5) 0.044(3) 0.074(4) 0.019(3) -0.018(3) -0.019(3)
C31 0.053(3) 0.030(2) 0.050(3) 0.005(2) 0.000(2) 0.003(2)
C32 0.060(3) 0.047(3) 0.067(3) -0.001(3) 0.000(3) -0.007(3)
C33 0.069(4) 0.057(4) 0.090(5) 0.003(3) 0.023(3) -0.003(3)
C34 0.111(6) 0.063(4) 0.080(5) -0.017(4) 0.039(4) 0.002(4)
C35 0.087(5) 0.052(4) 0.093(5) -0.026(3) 0.015(4) -0.009(3)
C36 0.063(4) 0.040(3) 0.080(4) -0.011(3) 0.005(3) -0.010(3)
C37 0.055(3) 0.039(3) 0.056(3) 0.006(2) -0.006(2) -0.020(2)
C38 0.059(3) 0.050(3) 0.059(3) 0.009(3) 0.001(3) -0.021(3)
C39 0.073(4) 0.067(4) 0.084(4) 0.012(3) 0.019(3) -0.027(3)
C40 0.079(5) 0.080(5) 0.110(6) 0.041(4) -0.002(4) -0.038(4)
C41 0.094(5) 0.044(4) 0.143(7) 0.019(4) 0.025(5) -0.022(4)
C42 0.072(4) 0.033(3) 0.105(5) 0.010(3) 0.017(3) -0.007(3)
C43 0.054(3) 0.030(2) 0.044(3) -0.001(2) -0.005(2) -0.008(2)
C44 0.072(4) 0.055(3) 0.050(3) -0.005(2) 0.000(3) -0.033(3)
C45 0.093(5) 0.071(4) 0.077(4) -0.022(3) 0.001(4) -0.037(4)
C46 0.150(8) 0.092(6) 0.098(6) -0.032(5) 0.010(6) -0.071(6)
C47 0.141(8) 0.160(10) 0.080(5) -0.030(6) -0.010(5) -0.097(8)
C48 0.091(6) 0.148(8) 0.091(5) 0.001(5) -0.029(4) -0.057(6)
C49 0.074(4) 0.089(5) 0.069(4) -0.008(3) -0.019(3) -0.026(4)
C50 0.065(3) 0.046(3) 0.042(3) 0.001(2) 0.002(2) -0.014(3)
C51 0.064(4) 0.193(10) 0.072(5) 0.061(5) -0.004(3) -0.021(5)
C52 0.090(5) 0.146(8) 0.077(5) 0.035(5) 0.026(4) -0.006(5)
C53 0.127(7) 0.097(6) 0.054(4) 0.018(4) 0.013(4) -0.033(5)
C54 0.114(6) 0.127(7) 0.053(4) 0.032(4) -0.012(4) -0.014(5)
C55 0.079(4) 0.091(5) 0.058(4) 0.028(3) 0.003(3) 0.007(4)
C56 0.115(17) 0.19(3) 0.18(2) -0.08(2) -0.014(16) -0.007(17)
C57 0.170(11) 0.161(11) 0.119(8) -0.037(7) -0.007(8) -0.063(9)
C58 0.108(14) 0.120(16) 0.116(14) -0.024(12) -0.021(11) -0.037(12)
C59 0.078(6) 0.123(8) 0.142(8) -0.011(6) -0.032(5) -0.022(5)
C60 0.112(13) 0.073(10) 0.081(10) -0.002(7) -0.020(10) -0.029(9)
B3 0.061(4) 0.028(3) 0.043(3) 0.001(2) -0.009(3) -0.006(2)
B4 0.067(4) 0.027(3) 0.049(3) -0.008(2) -0.006(3) -0.002(3)
B5 0.062(4) 0.025(3) 0.056(3) 0.005(2) -0.011(3) 0.008(3)
B6 0.062(4) 0.031(3) 0.046(3) 0.001(2) -0.018(3) -0.002(3)
B7 0.045(3) 0.041(3) 0.062(4) -0.004(3) 0.004(3) -0.005(3)
B8 0.066(4) 0.046(4) 0.052(3) -0.008(3) 0.006(3) -0.006(3)
B9 0.067(4) 0.030(3) 0.081(5) -0.006(3) -0.009(3) 0.009(3)
B10 0.064(4) 0.045(4) 0.070(4) -0.006(3) -0.028(3) 0.008(3)
B11 0.052(4) 0.051(4) 0.071(4) -0.008(3) -0.017(3) -0.011(3)
B12 0.050(4) 0.050(4) 0.087(5) -0.006(3) -0.001(3) 0.003(3)
O1 0.63(5) 0.26(2) 0.106(11) -0.021(13) 0.013(19) -0.32(3)
C61 0.183(13) 0.160(13) 0.175(14) 0.030(9) 0.000(9) -0.090(10)
C62 0.246(11) 0.222(11) 0.255(11) 0.039(8) 0.030(9) -0.080(9)
C63 0.091(8) 0.096(9) 0.106(8) 0.003(7) 0.032(7) -0.018(7)

loop_
_atom_type_symbol
_atom_type_description
_atom_type_scat_dispersion_real
_atom_type_scat_dispersion_imag
_atom_type_scat_source
C C 0.0033 0.0016 'International Tables Vol C Tables 4.2.6.8 and 6.1.1.4'
H H 0.0000 0.0000 'International Tables Vol C Tables 4.2.6.8 and 6.1.1.4'
B B 0.0013 0.0007 'International Tables Vol C Tables 4.2.6.8 and 6.1.1.4'
N N 0.0061 0.0033 'International Tables Vol C Tables 4.2.6.8 and 6.1.1.4'
Zr Zr -2.9673 0.5597 'International Tables Vol C Tables 4.2.6.8 and 6.1.1.4'
O O 0.0106 0.0060 'International Tables Vol C Tables 4.2.6.8 and 6.1.1.4'

loop_
_geom_angle_atom_site_label_1
_geom_angle_atom_site_label_2
_geom_angle_atom_site_label_3
_geom_angle
_geom_angle_site_symmetry_1
_geom_angle_site_symmetry_3
N2 Zr1 N6 106.17(15) . .
N2 Zr1 N3 106.38(15) . .
N6 Zr1 N3 144.80(15) . .
N2 Zr1 N4 111.10(15) . .
N6 Zr1 N4 96.58(14) . .
N3 Zr1 N4 59.06(13) . .
N2 Zr1 N5 152.77(14) . .
N6 Zr1 N5 59.90(14) . .
N3 Zr1 N5 94.58(14) . .
N4 Zr1 N5 94.43(14) . .
N2 Zr1 C2 72.68(15) . .
N6 Zr1 C2 104.25(15) . .
N3 Zr1 C2 97.88(14) . .
N4 Zr1 C2 156.93(15) . .
N5 Zr1 C2 87.64(15) . .
N2 Zr1 C43 132.66(15) . .
N6 Zr1 C43 30.10(14) . .
N3 Zr1 C43 120.89(15) . .
N4 Zr1 C43 96.04(14) . .
N5 Zr1 C43 29.80(14) . .
C2 Zr1 C43 97.04(15) . .
N2 Zr1 C24 111.79(15) . .
N6 Zr1 C24 122.25(14) . .
N3 Zr1 C24 29.59(13) . .
N4 Zr1 C24 29.47(13) . .
N5 Zr1 C24 95.04(14) . .
C2 Zr1 C24 127.47(15) . .
C43 Zr1 C24 110.68(14) . .
C11 N1 C12 127.2(5) . .
C11 N2 C15 117.2(4) . .
C11 N2 Zr1 134.3(3) . .
C15 N2 Zr1 108.3(3) . .
C24 N3 C18 127.9(4) . .
C24 N3 Zr1 94.6(3) . .
C18 N3 Zr1 137.4(3) . .
C24 N4 C31 123.0(4) . .
C24 N4 Zr1 93.4(3) . .
C31 N4 Zr1 143.4(3) . .
C43 N5 C37 122.5(4) . .
C43 N5 Zr1 91.5(3) . .
C37 N5 Zr1 144.8(3) . .
C43 N6 C50 121.1(4) . .
C43 N6 Zr1 93.9(3) . .
C50 N6 Zr1 145.0(3) . .
C11 C1 B3 115.6(4) . .
C11 C1 C2 112.1(3) . .
B3 C1 C2 60.8(3) . .
C11 C1 B6 115.2(4) . .
B3 C1 B6 112.5(4) . .
C2 C1 B6 60.8(3) . .
C11 C1 B5 125.3(4) . .
B3 C1 B5 113.7(4) . .
C2 C1 B5 111.6(4) . .
B6 C1 B5 63.1(3) . .
C11 C1 B4 125.5(4) . .
B3 C1 B4 62.8(3) . .
C2 C1 B4 111.5(4) . .
B6 C1 B4 113.8(4) . .
B5 C1 B4 62.1(3) . .
C1 C2 B11 108.2(4) . .
C1 C2 B7 108.6(3) . .
B11 C2 B7 61.8(3) . .
C1 C2 B3 59.6(3) . .
B11 C2 B3 111.6(4) . .
B7 C2 B3 62.0(3) . .
C1 C2 B6 59.9(3) . .
B11 C2 B6 61.6(4) . .
B7 C2 B6 112.1(4) . .
B3 C2 B6 110.7(3) . .
C1 C2 Zr1 110.1(3) . .
B11 C2 Zr1 127.3(3) . .
B7 C2 Zr1 132.2(3) . .
B3 C2 Zr1 118.6(3) . .
B6 C2 Zr1 111.0(3) . .
N1 C11 N2 121.1(4) . .
N1 C11 C1 128.2(4) . .
N2 C11 C1 110.7(4) . .
N1 C12 C14 108.2(6) . .
N1 C12 C13 107.4(5) . .
C14 C12 C13 110.2(7) . .
N2 C15 C17 112.8(6) . .
N2 C15 C16 115.4(6) . .
C17 C15 C16 112.3(6) . .
N3 C18 C23 116.9(4) . .
N3 C18 C19 113.1(4) . .
C23 C18 C19 110.6(4) . .
C18 C19 C20 109.2(5) . .
C21 C20 C19 111.5(6) . .
C22 C21 C20 112.0(6) . .
C21 C22 C23 112.5(6) . .
C18 C23 C22 108.7(5) . .
N4 C24 N3 113.0(4) . .
N4 C24 C25 122.2(4) . .
N3 C24 C25 124.8(4) . .
N4 C24 Zr1 57.1(2) . .
N3 C24 Zr1 55.8(2) . .
C25 C24 Zr1 177.7(4) . .
C26 C25 C30 117.6(5) . .
C26 C25 C24 121.6(6) . .
C30 C25 C24 120.8(5) . .
C25 C26 C27 120.9(7) . .
C28 C27 C26 119.2(8) . .
C29 C28 C27 120.0(8) . .
C28 C29 C30 120.9(8) . .
C25 C30 C29 121.3(7) . .
N4 C31 C36 110.9(4) . .
N4 C31 C32 111.5(4) . .
C36 C31 C32 111.7(4) . .
C33 C32 C31 110.9(5) . .
C34 C33 C32 111.0(5) . .
C33 C34 C35 112.9(6) . .
C34 C35 C36 111.4(5) . .
C31 C36 C35 111.4(5) . .
C38 C37 N5 111.7(4) . .
C38 C37 C42 110.7(5) . .
N5 C37 C42 109.6(4) . .
C37 C38 C39 112.0(5) . .
C40 C39 C38 111.6(5) . .
C41 C40 C39 111.2(6) . .
C40 C41 C42 112.3(6) . .
C37 C42 C41 111.1(5) . .
N5 C43 N6 114.6(4) . .
N5 C43 C44 121.7(4) . .
N6 C43 C44 123.7(4) . .
N5 C43 Zr1 58.7(2) . .
N6 C43 Zr1 56.0(2) . .
C44 C43 Zr1 179.6(4) . .
C45 C44 C49 120.1(6) . .
C45 C44 C43 120.6(5) . .
C49 C44 C43 119.3(5) . .
C44 C45 C46 120.2(7) . .
C47 C46 C45 119.9(8) . .
C48 C47 C46 119.8(7) . .
C47 C48 C49 120.7(8) . .
C44 C49 C48 119.4(7) . .
C51 C50 N6 112.2(4) . .
C51 C50 C55 111.6(5) . .
N6 C50 C55 113.4(4) . .
C50 C51 C52 114.2(6) . .
C53 C52 C51 111.7(6) . .
C54 C53 C52 112.1(6) . .
C53 C54 C55 113.3(6) . .
C50 C55 C54 111.0(5) . .
C60 C56 C59 61.1(10) 2_756 2_756
C60 C56 C57 61.0(9) 2_756 .
C59 C56 C57 121.9(16) 2_756 .
C60 C57 C58 58.7(10) 2_756 .
C60 C57 C56 57.2(11) 2_756 .
C58 C57 C56 115.1(13) . .
C60 C58 C59 61.0(9) 2_756 .
C60 C58 C57 60.5(10) 2_756 .
C59 C58 C57 121.4(12) . .
C58 C59 C60 122.6(12) . .
C58 C59 C60 59.2(9) . 2_756
C60 C59 C60 63.6(11) . 2_756
C58 C59 C56 178.1(18) . 2_756
C60 C59 C56 57.4(10) . 2_756
C60 C59 C56 120.6(11) 2_756 2_756
C56 C60 C58 121.7(13) 2_756 2_756
C56 C60 C59 61.5(10) 2_756 .
C58 C60 C59 174.3(15) 2_756 .
C56 C60 C59 173.2(19) 2_756 2_756
C58 C60 C59 59.9(7) 2_756 2_756
C59 C60 C59 116.4(11) . 2_756
C56 C60 C57 61.7(9) 2_756 2_756
C58 C60 C57 60.8(7) 2_756 2_756
C59 C60 C57 123.0(13) . 2_756
C59 C60 C57 120.6(11) 2_756 2_756
C56 C60 C60 119.3(14) 2_756 2_756
C58 C60 C60 117.9(16) 2_756 2_756
C59 C60 C60 58.2(7) . 2_756
C59 C60 C60 58.2(10) 2_756 2_756
C57 C60 C60 178.2(18) 2_756 2_756
C1 B3 C2 59.7(3) . .
C1 B3 B7 106.2(4) . .
C2 B3 B7 58.8(3) . .
C1 B3 B8 105.7(4) . .
C2 B3 B8 106.8(4) . .
B7 B3 B8 60.6(3) . .
C1 B3 B4 59.2(3) . .
C2 B3 B4 107.7(4) . .
B7 B3 B4 108.4(4) . .
B8 B3 B4 59.6(3) . .
C1 B4 B9 105.3(4) . .
C1 B4 B8 105.1(4) . .
B9 B4 B8 60.7(4) . .
C1 B4 B5 58.8(3) . .
B9 B4 B5 60.0(4) . .
B8 B4 B5 108.4(5) . .
C1 B4 B3 58.0(3) . .
B9 B4 B3 108.1(5) . .
B8 B4 B3 60.0(3) . .
B5 B4 B3 107.1(4) . .
C1 B5 B10 104.8(4) . .
C1 B5 B9 105.2(4) . .
B10 B5 B9 60.4(4) . .
C1 B5 B4 59.1(3) . .
B10 B5 B4 107.7(5) . .
B9 B5 B4 59.6(4) . .
C1 B5 B6 58.3(3) . .
B10 B5 B6 59.9(4) . .
B9 B5 B6 108.1(5) . .
B4 B5 B6 107.5(4) . .
C1 B6 C2 59.3(3) . .
C1 B6 B11 105.5(4) . .
C2 B6 B11 58.8(3) . .
C1 B6 B10 104.5(4) . .
C2 B6 B10 106.0(4) . .
B11 B6 B10 60.2(4) . .
C1 B6 B5 58.6(3) . .
C2 B6 B5 106.9(4) . .
B11 B6 B5 107.6(4) . .
B10 B6 B5 59.2(4) . .
C2 B7 B11 59.1(3) . .
C2 B7 B3 59.3(3) . .
B11 B7 B3 107.3(4) . .
C2 B7 B12 106.6(4) . .
B11 B7 B12 60.2(4) . .
B3 B7 B12 107.5(5) . .
C2 B7 B8 106.7(4) . .
B11 B7 B8 107.9(4) . .
B3 B7 B8 59.9(3) . .
B12 B7 B8 59.8(4) . .
B4 B8 B3 60.4(3) . .
B4 B8 B12 107.7(5) . .
B3 B8 B12 107.3(4) . .
B4 B8 B9 59.3(4) . .
B3 B8 B9 107.3(4) . .
B12 B8 B9 60.0(4) . .
B4 B8 B7 108.1(4) . .
B3 B8 B7 59.5(3) . .
B12 B8 B7 60.0(4) . .
B9 B8 B7 107.9(4) . .
B4 B9 B5 60.5(3) . .
B4 B9 B10 107.9(4) . .
B5 B9 B10 59.7(4) . .
B4 B9 B8 59.9(4) . .
B5 B9 B8 108.2(4) . .
B10 B9 B8 107.5(4) . .
B4 B9 B12 108.1(4) . .
B5 B9 B12 108.0(4) . .
B10 B9 B12 59.8(4) . .
B8 B9 B12 59.9(4) . .
B5 B10 B11 108.5(4) . .
B5 B10 B12 108.5(5) . .
B11 B10 B12 60.1(4) . .
B5 B10 B9 59.9(4) . .
B11 B10 B9 108.3(5) . .
B12 B10 B9 60.3(4) . .
B5 B10 B6 60.9(3) . .
B11 B10 B6 59.5(4) . .
B12 B10 B6 108.0(4) . .
B9 B10 B6 108.5(4) . .
C2 B11 B7 59.1(3) . .
C2 B11 B6 59.6(3) . .
B7 B11 B6 108.3(4) . .
C2 B11 B10 106.9(5) . .
B7 B11 B10 108.4(4) . .
B6 B11 B10 60.3(4) . .
C2 B11 B12 106.9(4) . .
B7 B11 B12 60.6(4) . .
B6 B11 B12 108.6(5) . .
B10 B11 B12 60.0(4) . .
B10 B12 B11 59.9(4) . .
B10 B12 B8 107.6(5) . .
B11 B12 B8 107.4(4) . .
B10 B12 B9 59.8(4) . .
B11 B12 B9 107.7(5) . .
B8 B12 B9 60.0(4) . .
B10 B12 B7 107.2(5) . .
B11 B12 B7 59.2(3) . .
B8 B12 B7 60.2(4) . .
B9 B12 B7 107.9(5) . .
C62 O1 C61 65.4(6) . .
C63 C61 C61 97(2) 2_577 2_577
C63 C61 O1 113(2) 2_577 .
C61 C61 O1 149(2) 2_577 .
C63 C61 C62 170(2) 2_577 .
C61 C61 C62 92(2) 2_577 .
O1 C61 C62 57.3(5) . .
C63 C61 C63 133.4(17) 2_577 .
C61 C61 C63 35.9(16) 2_577 .
O1 C61 C63 113.8(11) . .
C62 C61 C63 56.6(8) . .
C63 C61 C62 47.5(12) 2_577 2_577
C61 C61 C62 50.0(11) 2_577 2_577
O1 C61 C62 159.9(18) . 2_577
C62 C61 C62 142.4(16) . 2_577
C63 C61 C62 85.9(10) . 2_577
O1 C62 C63 123.3(14) . .
O1 C62 C61 57.3(5) . .
C63 C62 C61 66.1(14) . .
O1 C62 C61 94.8(16) . 2_577
C63 C62 C61 28.5(8) . 2_577
C61 C62 C61 37.6(16) . 2_577
C61 C63 C62 103.9(17) 2_577 .
C61 C63 C61 46.6(17) 2_577 .
C62 C63 C61 57.3(7) . .

loop_
_geom_bond_atom_site_label_1
_geom_bond_atom_site_label_2
_geom_bond_distance
_geom_bond_site_symmetry_2
Zr1 N2 2.077(4) .
Zr1 N6 2.204(4) .
Zr1 N3 2.231(4) .
Zr1 N4 2.261(4) .
Zr1 N5 2.268(4) .
Zr1 C2 2.396(4) .
Zr1 C43 2.653(5) .
Zr1 C24 2.687(4) .
N1 C11 1.266(6) .
N1 C12 1.459(6) .
N2 C11 1.389(6) .
N2 C15 1.482(7) .
N3 C24 1.331(6) .
N3 C18 1.472(6) .
N4 C24 1.324(6) .
N4 C31 1.465(6) .
N5 C43 1.319(6) .
N5 C37 1.479(6) .
N6 C43 1.334(6) .
N6 C50 1.466(6) .
C1 C11 1.519(7) .
C1 B3 1.693(7) .
C1 C2 1.695(6) .
C1 B6 1.705(7) .
C1 B5 1.711(7) .
C1 B4 1.715(7) .
C2 B11 1.705(8) .
C2 B7 1.705(7) .
C2 B3 1.714(7) .
C2 B6 1.720(7) .
C12 C14 1.476(9) .
C12 C13 1.530(10) .
C15 C17 1.506(10) .
C15 C16 1.545(10) .
C18 C23 1.506(7) .
C18 C19 1.522(7) .
C19 C20 1.528(9) .
C20 C21 1.495(11) .
C21 C22 1.488(11) .
C22 C23 1.531(8) .
C24 C25 1.508(6) .
C25 C26 1.318(8) .
C25 C30 1.377(8) .
C26 C27 1.435(10) .
C27 C28 1.361(12) .
C28 C29 1.293(11) .
C29 C30 1.396(9) .
C31 C36 1.506(7) .
C31 C32 1.523(7) .
C32 C33 1.517(7) .
C33 C34 1.501(10) .
C34 C35 1.501(9) .
C35 C36 1.529(7) .
C37 C38 1.475(7) .
C37 C42 1.523(7) .
C38 C39 1.532(7) .
C39 C40 1.497(9) .
C40 C41 1.469(10) .
C41 C42 1.532(8) .
C43 C44 1.513(7) .
C44 C45 1.362(8) .
C44 C49 1.368(8) .
C45 C46 1.383(9) .
C46 C47 1.364(12) .
C47 C48 1.359(12) .
C48 C49 1.382(9) .
C50 C51 1.445(8) .
C50 C55 1.502(7) .
C51 C52 1.538(9) .
C52 C53 1.489(10) .
C53 C54 1.467(10) .
C54 C55 1.544(8) .
C56 C60 1.34(2) 2_756
C56 C59 1.39(2) 2_756
C56 C57 1.401(10) .
C57 C60 1.391(16) 2_756
C57 C58 1.395(9) .
C58 C60 1.365(19) 2_756
C58 C59 1.375(9) .
C59 C60 1.390(9) .
C59 C60 1.390(17) 2_756
C59 C56 1.39(2) 2_756
C60 C56 1.34(2) 2_756
C60 C58 1.365(19) 2_756
C60 C59 1.390(17) 2_756
C60 C57 1.391(16) 2_756
C60 C60 1.47(3) 2_756
B3 B7 1.760(9) .
B3 B8 1.769(8) .
B3 B4 1.775(8) .
B4 B9 1.751(9) .
B4 B8 1.762(9) .
B4 B5 1.767(8) .
B5 B10 1.755(10) .
B5 B9 1.758(9) .
B5 B6 1.786(8) .
B6 B11 1.754(10) .
B6 B10 1.769(9) .
B7 B11 1.751(9) .
B7 B12 1.777(9) .
B7 B8 1.780(9) .
B8 B12 1.774(10) .
B8 B9 1.776(9) .
B9 B10 1.767(9) .
B9 B12 1.776(10) .
B10 B11 1.766(9) .
B10 B12 1.767(11) .
B11 B12 1.770(9) .
O1 C62 1.436(10) .
O1 C61 1.436(10) .
C61 C63 1.00(2) 2_577
C61 C61 1.24(4) 2_577
C61 C62 1.551(10) .
C61 C63 1.68(3) .
C61 C62 2.02(3) 2_577
C62 C63 1.537(10) .
C62 C61 2.02(3) 2_577
C63 C61 1.00(2) 2_577
